data_4329614
loop_
_publ_author_name
'Thomas S. Teets'
'Daniel G. Nocera'

_publ_section_title
;
 Oxygen Reduction Reactions of Monometallic Rhodium Hydride Complexes
;
_journal_name_full 'Inorganic Chemistry'
_journal_page_first 7192
_journal_page_last 7201
_journal_paper_doi 10.1021/ic300279z
_journal_volume 51
_journal_year 2012
_chemical_formula_sum 'C21 H39 Cl N O2 P2 Rh'
_chemical_formula_weight 537.83
_chemical_name_systematic
; 
 ? 
;
_space_group_IT_number 14
_symmetry_cell_setting monoclinic
_symmetry_space_group_name_Hall '-P 2yn'
_symmetry_space_group_name_H-M 'P 1 21/n 1'
_atom_sites_solution_hydrogens geom
_atom_sites_solution_primary direct
_atom_sites_solution_secondary difmap
_audit_creation_method SHELXL-97
_cell_angle_alpha 90.00
_cell_angle_beta 113.796(2)
_cell_angle_gamma 90.00
_cell_formula_units_Z 4
_cell_length_a 15.214(2)
_cell_length_b 11.4156(18)
_cell_length_c 15.778(3)
_cell_measurement_reflns_used 9298
_cell_measurement_temperature 100(2)
_cell_measurement_theta_max 30.52
_cell_measurement_theta_min 2.27
_cell_volume 2507.3(7)
_computing_cell_refinement 'Bruker SAINT'
_computing_data_collection 'Bruker APEX2'
_computing_data_reduction 'Bruker SAINT'
_computing_molecular_graphics 'Bruker SHELXTL'
_computing_publication_material 'Bruker SHELXTL'
_computing_structure_refinement 'SHELXL-97 (Sheldrick, 2008)'
_computing_structure_solution 'SHELXS-97 (Sheldrick, 2008)'
_diffrn_ambient_temperature 100(2)
_diffrn_measured_fraction_theta_full 0.999
_diffrn_measured_fraction_theta_max 0.999
_diffrn_measurement_device_type 'Bruker APEX-II CCD'
_diffrn_measurement_method '\f and \w scans'
_diffrn_radiation_monochromator graphite
_diffrn_radiation_source 'fine-focus sealed tube'
_diffrn_radiation_type MoK\a
_diffrn_radiation_wavelength 0.71073
_diffrn_reflns_av_R_equivalents 0.0324
_diffrn_reflns_av_sigmaI/netI 0.0175
_diffrn_reflns_limit_h_max 21
_diffrn_reflns_limit_h_min -21
_diffrn_reflns_limit_k_max 16
_diffrn_reflns_limit_k_min -16
_diffrn_reflns_limit_l_max 22
_diffrn_reflns_limit_l_min -22
_diffrn_reflns_number 57744
_diffrn_reflns_theta_full 30.53
_diffrn_reflns_theta_max 30.53
_diffrn_reflns_theta_min 1.57
_exptl_absorpt_coefficient_mu 0.931
_exptl_absorpt_correction_T_max 0.8356
_exptl_absorpt_correction_T_min 0.8005
_exptl_absorpt_correction_type multi-scan
_exptl_absorpt_process_details sadabs
_exptl_crystal_colour brown
_exptl_crystal_density_diffrn 1.425
_exptl_crystal_description block
_exptl_crystal_F_000 1120
_exptl_crystal_size_max 0.25
_exptl_crystal_size_mid 0.25
_exptl_crystal_size_min 0.20
_refine_diff_density_max 0.582
_refine_diff_density_min -0.631
_refine_diff_density_rms 0.059
_refine_ls_extinction_method none
_refine_ls_goodness_of_fit_ref 1.042
_refine_ls_hydrogen_treatment constr
_refine_ls_matrix_type full
_refine_ls_number_parameters 261
_refine_ls_number_reflns 7671
_refine_ls_number_restraints 0
_refine_ls_restrained_S_all 1.042
_refine_ls_R_factor_all 0.0246
_refine_ls_R_factor_gt 0.0195
_refine_ls_shift/su_max 0.002
_refine_ls_shift/su_mean 0.000
_refine_ls_structure_factor_coef Fsqd
_refine_ls_weighting_details 'calc w=1/[\s^2^(Fo^2^)+(0.0181P)^2^+1.4523P] where P=(Fo^2^+2Fc^2^)/3'
_refine_ls_weighting_scheme calc
_refine_ls_wR_factor_gt 0.0472
_refine_ls_wR_factor_ref 0.0508
_reflns_number_gt 6695
_reflns_number_total 7671
_reflns_threshold_expression >2sigma(I)
_cod_data_source_file ic300279z_si_002_3.cif
_cod_data_source_block 4b
_cod_database_code 4329614

loop_
_symmetry_equiv_pos_as_xyz
'x, y, z'
'-x+1/2, y+1/2, -z+1/2'
'-x, -y, -z'
'x-1/2, -y-1/2, z-1/2'

loop_
_atom_site_label
_atom_site_type_symbol
_atom_site_fract_x
_atom_site_fract_y
_atom_site_fract_z
_atom_site_U_iso_or_equiv
_atom_site_adp_type
_atom_site_occupancy
_atom_site_symmetry_multiplicity
_atom_site_calc_flag
_atom_site_refinement_flags
Rh1 Rh 0.409799(6) 0.752133(7) 0.212434(6) 0.01096(3) Uani 1 1 d .
P1 P 0.39576(2) 0.75739(2) 0.05982(2) 0.01396(6) Uani 1 1 d .
P2 P 0.40553(2) 0.75561(2) 0.35862(2) 0.01228(5) Uani 1 1 d .
Cl1 Cl 0.56630(2) 0.84753(3) 0.26856(2) 0.01922(6) Uani 1 1 d .
O1 O 0.29930(6) 0.86992(7) 0.16919(6) 0.01838(16) Uani 1 1 d .
O2 O 0.26621(6) 0.75066(7) 0.16318(6) 0.01785(17) Uani 1 1 d .
N1 N 0.51146(7) 0.51157(8) 0.25036(7) 0.01647(18) Uani 1 1 d .
C1 C 0.47262(8) 0.60176(10) 0.23622(8) 0.0146(2) Uani 1 1 d .
C2 C 0.56368(8) 0.40711(10) 0.27436(8) 0.0146(2) Uani 1 1 d .
C3 C 0.65930(9) 0.40824(12) 0.28419(9) 0.0212(2) Uani 1 1 d .
C4 C 0.70921(10) 0.30233(15) 0.30677(10) 0.0315(3) Uani 1 1 d .
H4 H 0.7743 0.2993 0.3140 0.038 Uiso 1 1 calc R
C5 C 0.66487(12) 0.20162(14) 0.31880(11) 0.0338(3) Uani 1 1 d .
H5 H 0.7003 0.1305 0.3350 0.041 Uiso 1 1 calc R
C6 C 0.57004(11) 0.20279(11) 0.30760(10) 0.0263(3) Uani 1 1 d .
H6 H 0.5409 0.1324 0.3155 0.032 Uiso 1 1 calc R
C7 C 0.51661(9) 0.30609(10) 0.28475(8) 0.0175(2) Uani 1 1 d .
C8 C 0.70389(10) 0.51763(15) 0.26652(10) 0.0325(3) Uani 1 1 d .
H8A H 0.6723 0.5385 0.2008 0.049 Uiso 1 1 calc R
H8B H 0.7724 0.5042 0.2829 0.049 Uiso 1 1 calc R
H8C H 0.6961 0.5817 0.3043 0.049 Uiso 1 1 calc R
C9 C 0.41252(10) 0.30944(13) 0.26908(11) 0.0280(3) Uani 1 1 d .
H9A H 0.3927 0.2319 0.2814 0.042 Uiso 1 1 calc R
H9B H 0.3736 0.3316 0.2047 0.042 Uiso 1 1 calc R
H9C H 0.4033 0.3670 0.3109 0.042 Uiso 1 1 calc R
C11 C 0.50267(9) 0.70969(12) 0.04359(9) 0.0205(2) Uani 1 1 d .
H11A H 0.5537 0.7689 0.0721 0.025 Uiso 1 1 calc R
H11B H 0.5254 0.6355 0.0779 0.025 Uiso 1 1 calc R
C12 C 0.49047(11) 0.69049(13) -0.05652(9) 0.0264(3) Uani 1 1 d .
H12A H 0.4487 0.6228 -0.0825 0.040 Uiso 1 1 calc R
H12B H 0.5534 0.6761 -0.0578 0.040 Uiso 1 1 calc R
H12C H 0.4615 0.7603 -0.0933 0.040 Uiso 1 1 calc R
C21 C 0.29505(9) 0.67144(12) -0.01918(9) 0.0229(2) Uani 1 1 d .
H21A H 0.2347 0.7040 -0.0192 0.027 Uiso 1 1 calc R
H21B H 0.2923 0.6798 -0.0827 0.027 Uiso 1 1 calc R
C22 C 0.30020(12) 0.54177(13) 0.00467(11) 0.0337(3) Uani 1 1 d .
H22A H 0.3561 0.5067 -0.0015 0.051 Uiso 1 1 calc R
H22B H 0.2416 0.5026 -0.0377 0.051 Uiso 1 1 calc R
H22C H 0.3062 0.5325 0.0685 0.051 Uiso 1 1 calc R
C31 C 0.36721(9) 0.90284(11) 0.00684(9) 0.0210(2) Uani 1 1 d .
H31A H 0.3762 0.9015 -0.0519 0.025 Uiso 1 1 calc R
H31B H 0.2985 0.9192 -0.0088 0.025 Uiso 1 1 calc R
C32 C 0.42672(10) 1.00314(11) 0.06651(10) 0.0263(3) Uani 1 1 d .
H32A H 0.4150 1.0092 0.1230 0.039 Uiso 1 1 calc R
H32B H 0.4083 1.0767 0.0317 0.039 Uiso 1 1 calc R
H32C H 0.4951 0.9880 0.0831 0.039 Uiso 1 1 calc R
C41 C 0.33240(9) 0.63493(10) 0.37050(8) 0.0169(2) Uani 1 1 d .
H41A H 0.2722 0.6322 0.3137 0.020 Uiso 1 1 calc R
H41B H 0.3673 0.5609 0.3733 0.020 Uiso 1 1 calc R
C42 C 0.30574(10) 0.63872(12) 0.45414(10) 0.0253(3) Uani 1 1 d .
H42A H 0.3644 0.6435 0.5112 0.038 Uiso 1 1 calc R
H42B H 0.2702 0.5676 0.4553 0.038 Uiso 1 1 calc R
H42C H 0.2655 0.7075 0.4495 0.038 Uiso 1 1 calc R
C51 C 0.34746(9) 0.88829(10) 0.37517(9) 0.0188(2) Uani 1 1 d .
H51A H 0.2800 0.8892 0.3291 0.023 Uiso 1 1 calc R
H51B H 0.3466 0.8860 0.4375 0.023 Uiso 1 1 calc R
C52 C 0.39649(10) 1.00143(10) 0.36571(9) 0.0221(2) Uani 1 1 d .
H52A H 0.4620 1.0040 0.4139 0.033 Uiso 1 1 calc R
H52B H 0.3601 1.0689 0.3726 0.033 Uiso 1 1 calc R
H52C H 0.3988 1.0039 0.3046 0.033 Uiso 1 1 calc R
C61 C 0.51879(9) 0.75004(10) 0.46143(8) 0.0175(2) Uani 1 1 d .
H61A H 0.5579 0.8192 0.4610 0.021 Uiso 1 1 calc R
H61B H 0.5045 0.7557 0.5172 0.021 Uiso 1 1 calc R
C62 C 0.57833(9) 0.63982(11) 0.46907(9) 0.0217(2) Uani 1 1 d .
H62A H 0.5395 0.5705 0.4667 0.033 Uiso 1 1 calc R
H62B H 0.6351 0.6408 0.5279 0.033 Uiso 1 1 calc R
H62C H 0.5986 0.6374 0.4175 0.033 Uiso 1 1 calc R

loop_
_atom_site_aniso_label
_atom_site_aniso_U_11
_atom_site_aniso_U_22
_atom_site_aniso_U_33
_atom_site_aniso_U_23
_atom_site_aniso_U_13
_atom_site_aniso_U_12
Rh1 0.01186(5) 0.00964(4) 0.01064(4) 0.00002(3) 0.00375(3) 0.00005(3)
P1 0.01486(13) 0.01509(13) 0.01126(13) 0.00046(10) 0.00457(11) 0.00124(10)
P2 0.01392(13) 0.01095(12) 0.01189(12) -0.00038(9) 0.00513(11) -0.00079(9)
Cl1 0.01588(12) 0.02126(13) 0.01879(13) -0.00012(10) 0.00520(10) -0.00465(10)
O1 0.0172(4) 0.0148(4) 0.0209(4) 0.0017(3) 0.0054(3) 0.0038(3)
O2 0.0129(4) 0.0185(4) 0.0201(4) 0.0003(3) 0.0046(3) -0.0010(3)
N1 0.0196(5) 0.0141(4) 0.0146(4) 0.0003(3) 0.0057(4) 0.0012(4)
C1 0.0165(5) 0.0147(5) 0.0126(5) -0.0009(4) 0.0059(4) -0.0024(4)
C2 0.0158(5) 0.0145(5) 0.0130(5) 0.0013(4) 0.0053(4) 0.0037(4)
C3 0.0165(5) 0.0291(6) 0.0170(5) 0.0045(5) 0.0055(5) 0.0010(5)
C4 0.0222(6) 0.0480(9) 0.0273(7) 0.0138(6) 0.0131(6) 0.0176(6)
C5 0.0455(9) 0.0308(7) 0.0326(7) 0.0142(6) 0.0235(7) 0.0251(7)
C6 0.0420(8) 0.0152(5) 0.0270(7) 0.0054(5) 0.0193(6) 0.0071(5)
C7 0.0215(6) 0.0154(5) 0.0169(5) 0.0016(4) 0.0090(5) 0.0016(4)
C8 0.0211(6) 0.0456(9) 0.0269(7) 0.0069(6) 0.0056(6) -0.0115(6)
C9 0.0223(6) 0.0284(7) 0.0344(7) 0.0067(6) 0.0128(6) -0.0029(5)
C11 0.0211(6) 0.0249(6) 0.0168(5) 0.0023(5) 0.0090(5) 0.0065(5)
C12 0.0323(7) 0.0308(7) 0.0199(6) -0.0002(5) 0.0146(6) 0.0063(5)
C21 0.0211(6) 0.0269(6) 0.0168(5) -0.0042(5) 0.0037(5) -0.0025(5)
C22 0.0409(8) 0.0258(7) 0.0310(7) -0.0088(6) 0.0110(7) -0.0125(6)
C31 0.0243(6) 0.0212(5) 0.0187(6) 0.0055(4) 0.0101(5) 0.0060(5)
C32 0.0314(7) 0.0183(6) 0.0315(7) 0.0063(5) 0.0152(6) -0.0001(5)
C41 0.0175(5) 0.0150(5) 0.0180(5) 0.0007(4) 0.0069(4) -0.0029(4)
C42 0.0310(7) 0.0243(6) 0.0264(6) 0.0023(5) 0.0177(6) -0.0045(5)
C51 0.0235(6) 0.0139(5) 0.0217(6) -0.0012(4) 0.0120(5) 0.0010(4)
C52 0.0299(7) 0.0127(5) 0.0225(6) -0.0021(4) 0.0092(5) -0.0019(5)
C61 0.0166(5) 0.0201(5) 0.0131(5) -0.0016(4) 0.0034(4) -0.0027(4)
C62 0.0173(5) 0.0218(6) 0.0195(6) 0.0023(4) 0.0007(5) 0.0004(4)

loop_
_atom_type_symbol
_atom_type_description
_atom_type_scat_dispersion_real
_atom_type_scat_dispersion_imag
_atom_type_scat_source
C C 0.0033 0.0016 'International Tables Vol C Tables 4.2.6.8 and 6.1.1.4'
H H 0.0000 0.0000 'International Tables Vol C Tables 4.2.6.8 and 6.1.1.4'
N N 0.0061 0.0033 'International Tables Vol C Tables 4.2.6.8 and 6.1.1.4'
O O 0.0106 0.0060 'International Tables Vol C Tables 4.2.6.8 and 6.1.1.4'
P P 0.1023 0.0942 'International Tables Vol C Tables 4.2.6.8 and 6.1.1.4'
Cl Cl 0.1484 0.1585 'International Tables Vol C Tables 4.2.6.8 and 6.1.1.4'
Rh Rh -1.1178 0.9187 'International Tables Vol C Tables 4.2.6.8 and 6.1.1.4'

loop_
_geom_angle_atom_site_label_1
_geom_angle_atom_site_label_2
_geom_angle_atom_site_label_3
_geom_angle
C1 Rh1 O2 116.49(4)
C1 Rh1 O1 158.15(4)
O2 Rh1 O1 41.74(3)
C1 Rh1 P1 93.19(3)
O2 Rh1 P1 88.19(3)
O1 Rh1 P1 85.29(3)
C1 Rh1 P2 91.84(3)
O2 Rh1 P2 85.56(3)
O1 Rh1 P2 88.37(3)
P1 Rh1 P2 173.268(11)
C1 Rh1 Cl1 89.55(4)
O2 Rh1 Cl1 153.92(2)
O1 Rh1 Cl1 112.27(3)
P1 Rh1 Cl1 91.876(11)
P2 Rh1 Cl1 92.634(12)
C21 P1 C11 107.08(6)
C21 P1 C31 101.35(6)
C11 P1 C31 105.47(6)
C21 P1 Rh1 113.20(4)
C11 P1 Rh1 114.90(4)
C31 P1 Rh1 113.64(4)
C51 P2 C41 105.14(6)
C51 P2 C61 103.84(6)
C41 P2 C61 106.11(6)
C51 P2 Rh1 111.33(4)
C41 P2 Rh1 110.45(4)
C61 P2 Rh1 118.93(4)
O2 O1 Rh1 67.59(5)
O1 O2 Rh1 70.67(5)
C1 N1 C2 175.18(12)
N1 C1 Rh1 179.16(10)
N1 C2 C3 118.29(11)
N1 C2 C7 118.17(10)
C3 C2 C7 123.51(11)
C4 C3 C2 117.04(12)
C4 C3 C8 121.90(13)
C2 C3 C8 120.99(12)
C5 C4 C3 120.63(13)
C6 C5 C4 121.08(12)
C5 C6 C7 120.74(13)
C6 C7 C2 116.99(12)
C6 C7 C9 122.02(12)
C2 C7 C9 120.97(11)
C12 C11 P1 116.30(9)
C22 C21 P1 114.16(10)
C32 C31 P1 115.24(9)
C42 C41 P2 116.84(9)
C52 C51 P2 113.82(9)
C62 C61 P2 114.53(8)

loop_
_geom_bond_atom_site_label_1
_geom_bond_atom_site_label_2
_geom_bond_distance
Rh1 C1 1.9265(12)
Rh1 O2 2.0016(9)
Rh1 O1 2.0430(8)
Rh1 P1 2.3307(5)
Rh1 P2 2.3339(5)
Rh1 Cl1 2.4367(4)
P1 C21 1.8230(13)
P1 C11 1.8286(13)
P1 C31 1.8306(13)
P2 C51 1.8246(12)
P2 C41 1.8274(12)
P2 C61 1.8300(13)
O1 O2 1.4413(12)
N1 C1 1.1630(15)
N1 C2 1.3978(14)
C2 C3 1.3994(17)
C2 C7 1.4016(16)
C3 C4 1.3953(19)
C3 C8 1.4999(19)
C4 C5 1.384(2)
C5 C6 1.381(2)
C6 C7 1.3947(17)
C7 C9 1.5014(18)
C11 C12 1.5301(17)
C21 C22 1.522(2)
C31 C32 1.5261(19)
C41 C42 1.5297(17)
C51 C52 1.5286(17)
C61 C62 1.5264(17)
